data_4132246
loop_
_publ_author_name
'Gu, Nina X.'
'Oyala, Paul H.'
'Peters, Jonas C.'

_publ_section_title
;
 An S = <sup>1</sup>/<sub>2</sub> Iron Complex Featuring N<sub>2</sub>,
 Thiolate, and Hydride Ligands: Reductive Elimination of H<sub>2</sub> and
 Relevant Thermochemical Fe-H Parameters.
;
_journal_issue 20
_journal_name_full 'Journal of the American Chemical Society'
_journal_page_first 6374
_journal_page_last 6382
_journal_paper_doi 10.1021/jacs.8b02603
_journal_volume 140
_journal_year 2018
_chemical_formula_moiety 'C36 H45 Fe N2 P2 S Si'
_chemical_formula_sum 'C36 H45 Fe N2 P2 S Si'
_chemical_formula_weight 683.68
_space_group_crystal_system monoclinic
_space_group_IT_number 14
_space_group_name_Hall '-P 2ybc'
_space_group_name_H-M_alt 'P 1 21/c 1'
_atom_sites_solution_hydrogens mixed
_atom_sites_solution_primary dual
_audit_creation_date 2016-12-20
_audit_creation_method
;
Olex2 1.2
(compiled 2016.11.07 svn.r3352 for OlexSys, GUI svn.r5261)
;
_cell_angle_alpha 90
_cell_angle_beta 91.910(2)
_cell_angle_gamma 90
_cell_formula_units_Z 4
_cell_length_a 15.8933(7)
_cell_length_b 12.1269(5)
_cell_length_c 17.6931(7)
_cell_measurement_reflns_used 9781
_cell_measurement_temperature 100(2)
_cell_measurement_theta_max 78.39
_cell_measurement_theta_min 2.78
_cell_volume 3408.2(2)
_computing_cell_refinement 'SAINT v8.34A (Bruker, 2013)'
_computing_data_reduction 'SAINT v8.34A (Bruker, 2013)'
_computing_molecular_graphics 'Olex2 (Dolomanov et al., 2009)'
_computing_publication_material 'Olex2 (Dolomanov et al., 2009)'
_computing_structure_refinement 'XL (Sheldrick, 2008)'
_computing_structure_solution 'XT (Sheldrick, 2015)'
_diffrn_ambient_temperature 99.99
_diffrn_measured_fraction_theta_full 1.000
_diffrn_measured_fraction_theta_max 0.991
_diffrn_measurement_device_type 'Bruker APEX-II CCD'
_diffrn_measurement_method '\f and \w scans'
_diffrn_radiation_type CuK\a
_diffrn_radiation_wavelength 1.54178
_diffrn_reflns_av_R_equivalents 0.0770
_diffrn_reflns_av_unetI/netI 0.0454
_diffrn_reflns_Laue_measured_fraction_full 1.000
_diffrn_reflns_Laue_measured_fraction_max 0.991
_diffrn_reflns_limit_h_max 20
_diffrn_reflns_limit_h_min -19
_diffrn_reflns_limit_k_max 15
_diffrn_reflns_limit_k_min -15
_diffrn_reflns_limit_l_max 22
_diffrn_reflns_limit_l_min -21
_diffrn_reflns_number 51712
_diffrn_reflns_point_group_measured_fraction_full 1.000
_diffrn_reflns_point_group_measured_fraction_max 0.991
_diffrn_reflns_theta_full 67.679
_diffrn_reflns_theta_max 78.898
_diffrn_reflns_theta_min 2.782
_diffrn_standards_number 0
_exptl_absorpt_coefficient_mu 5.553
_exptl_absorpt_correction_T_max 0.7498
_exptl_absorpt_correction_T_min 0.6704
_exptl_absorpt_correction_type multi-scan
_exptl_absorpt_process_details
;
SADABS-2014/5 (Bruker,2014/5) was used for absorption correction.
wR2(int) was 0.0838 before and 0.0743 after correction.
The Ratio of minimum to maximum transmission is 0.8941.
The \l/2 correction factor is 0.00150.
;
_exptl_crystal_colour 'dark blue'
_exptl_crystal_colour_modifier dark
_exptl_crystal_colour_primary blue
_exptl_crystal_density_diffrn 1.332
_exptl_crystal_description block
_exptl_crystal_F_000 1444
_exptl_crystal_size_max 0.12
_exptl_crystal_size_mid 0.07
_exptl_crystal_size_min 0.06
_refine_diff_density_max 0.346
_refine_diff_density_min -0.405
_refine_diff_density_rms 0.067
_refine_ls_extinction_method none
_refine_ls_goodness_of_fit_ref 1.044
_refine_ls_hydrogen_treatment mixed
_refine_ls_matrix_type full
_refine_ls_number_parameters 422
_refine_ls_number_reflns 7319
_refine_ls_number_restraints 219
_refine_ls_restrained_S_all 1.029
_refine_ls_R_factor_all 0.0595
_refine_ls_R_factor_gt 0.0442
_refine_ls_shift/su_max 0.001
_refine_ls_shift/su_mean 0.000
_refine_ls_structure_factor_coef Fsqd
_refine_ls_weighting_details 'w=1/[\s^2^(Fo^2^)+(0.0290P)^2^+4.2710P] where P=(Fo^2^+2Fc^2^)/3'
_refine_ls_weighting_scheme calc
_refine_ls_wR_factor_gt 0.0917
_refine_ls_wR_factor_ref 0.0981
_reflns_Friedel_coverage 0.000
_reflns_number_gt 5972
_reflns_number_total 7319
_reflns_threshold_expression 'I > 2\s(I)'
_cod_data_source_file ja8b02603_si_002.cif
_cod_data_source_block compound8H
_cod_database_code 4132246
_shelx_space_group_comment
;
The symmetry employed for this shelxl refinement is uniquely defined
by the following loop, which should always be used as a source of
symmetry information in preference to the above space-group names.
They are only intended as comments.
;
_olex2_refinement_description
;
1. Fixed Uiso
 At 1.2 times of:
  All C(H) groups, All C(H,H) groups
 At 1.5 times of:
  All C(H,H,H) groups
2. Uiso/Uaniso restraints and constraints
All non-hydrogen atoms have similar U: within 1.7A with sigma of 0.04 and sigma
for terminal atoms of 0.08
3. Rigid body (RIGU) restrains
 C37, C38
 with sigma for 1-2 distances of 0.004 and sigma for 1-3 distances of 0.004
4. Others
 Sof(H34A)=Sof(C32)=Sof(H32A)=Sof(H32B)=Sof(H32C)=1-FVAR(1)
 Sof(H34)=Sof(C33)=Sof(H33A)=Sof(H33B)=Sof(H33C)=FVAR(1)
 Sof(H38A)=Sof(C37)=Sof(H37A)=Sof(H37B)=Sof(H37C)=1-FVAR(2)
 Sof(H38)=Sof(C35)=Sof(H35A)=Sof(H35B)=Sof(H35C)=FVAR(2)
5.a Ternary CH refined with riding coordinates:
 C24(H24), C21(H21), C34(H34), C34(H34A), C38(H38), C38(H38A)
5.b Aromatic/amide H refined with riding coordinates:
 C1(H1), C2(H2), C3(H3), C4(H4), C5(H5), C8(H8), C9(H9), C10(H10), C14(H14),
 C15(H15), C16(H16), C17(H17), C26(H26), C27(H27), C28(H28), C29(H29)
5.c Idealised Me refined as rotating group:
 C23(H23A,H23B,H23C), C22(H22A,H22B,H22C), C20(H20A,H20B,H20C), C19(H19A,H19B,
 H19C), C31(H31A,H31B,H31C), C33(H33A,H33B,H33C), C36(H36A,H36B,H36C), C35(H35A,
 H35B,H35C), C32(H32A,H32B,H32C), C37(H37A,H37B,H37C)
;
_shelx_shelxl_version_number 2014/7
_olex2_submission_special_instructions 'No special instructions were received'

loop_
_space_group_symop_operation_xyz
'x, y, z'
'-x, y+1/2, -z+1/2'
'-x, -y, -z'
'x, -y-1/2, z-1/2'

loop_
_atom_site_label
_atom_site_type_symbol
_atom_site_fract_x
_atom_site_fract_y
_atom_site_fract_z
_atom_site_U_iso_or_equiv
_atom_site_adp_type
_atom_site_occupancy
_atom_site_site_symmetry_order
_atom_site_calc_flag
_atom_site_refinement_flags_posn
_atom_site_refinement_flags_adp
_atom_site_refinement_flags_occupancy
_atom_site_disorder_assembly
_atom_site_disorder_group
Fe1 Fe 0.73910(3) 0.10190(3) 0.63536(2) 0.01872(10) Uani 1 1 d . U . . .
H H 0.741(2) -0.012(3) 0.674(2) 0.064(12) Uiso 1 1 d . . . . .
S1 S 0.74480(4) 0.27121(5) 0.58831(3) 0.02211(14) Uani 1 1 d . U . . .
P1 P 0.87230(4) 0.04583(5) 0.65615(4) 0.02093(14) Uani 1 1 d . U . . .
P2 P 0.60966(4) 0.06358(5) 0.67661(4) 0.01843(13) Uani 1 1 d . U . . .
Si1 Si 0.75711(4) 0.18151(6) 0.75021(4) 0.01897(14) Uani 1 1 d . U . . .
N1 N 0.72235(15) 0.04618(18) 0.53672(14) 0.0268(5) Uani 1 1 d . U . . .
N2 N 0.71312(18) 0.0182(2) 0.47926(15) 0.0383(6) Uani 1 1 d . U . . .
C1 C 0.80527(18) 0.5079(2) 0.51214(16) 0.0269(6) Uani 1 1 d . U . . .
H1 H 0.8462 0.4521 0.5219 0.032 Uiso 1 1 calc R . . . .
C2 C 0.8033(2) 0.5626(3) 0.44320(17) 0.0368(7) Uani 1 1 d . U . . .
H2 H 0.8442 0.5458 0.4069 0.044 Uiso 1 1 calc R . . . .
C3 C 0.7428(2) 0.6410(3) 0.42693(18) 0.0438(9) Uani 1 1 d . U . . .
H3 H 0.7412 0.6776 0.3794 0.053 Uiso 1 1 calc R . . . .
C4 C 0.6842(2) 0.6660(3) 0.48053(18) 0.0398(8) Uani 1 1 d . U . . .
H4 H 0.6416 0.7192 0.4695 0.048 Uiso 1 1 calc R . . . .
C5 C 0.68738(19) 0.6139(2) 0.55011(17) 0.0303(6) Uani 1 1 d . U . . .
H5 H 0.6476 0.6329 0.5868 0.036 Uiso 1 1 calc R . . . .
C6 C 0.74784(17) 0.5340(2) 0.56721(15) 0.0245(6) Uani 1 1 d . U . . .
C7 C 0.75201(16) 0.4860(2) 0.64479(15) 0.0213(5) Uani 1 1 d . U . . .
C8 C 0.75430(17) 0.5600(2) 0.70572(16) 0.0256(6) Uani 1 1 d . U . . .
H8 H 0.7520 0.6369 0.6956 0.031 Uiso 1 1 calc R . . . .
C9 C 0.75976(19) 0.5246(2) 0.78009(16) 0.0310(6) Uani 1 1 d . U . . .
H9 H 0.7627 0.5767 0.8202 0.037 Uiso 1 1 calc R . . . .
C10 C 0.76089(19) 0.4128(2) 0.79553(16) 0.0285(6) Uani 1 1 d . U . . .
H10 H 0.7639 0.3883 0.8465 0.034 Uiso 1 1 calc R . . . .
C11 C 0.75768(17) 0.3356(2) 0.73701(14) 0.0231(5) Uani 1 1 d . U . . .
C12 C 0.75350(16) 0.3721(2) 0.66193(15) 0.0210(5) Uani 1 1 d . U . . .
C13 C 0.86244(16) 0.1423(2) 0.79629(15) 0.0221(5) Uani 1 1 d . U . . .
C14 C 0.89295(18) 0.1714(2) 0.86869(16) 0.0290(6) Uani 1 1 d . U . . .
H14 H 0.8595 0.2160 0.9000 0.035 Uiso 1 1 calc R . . . .
C15 C 0.97110(18) 0.1361(3) 0.89526(16) 0.0307(6) Uani 1 1 d . U . . .
H15 H 0.9905 0.1558 0.9448 0.037 Uiso 1 1 calc R . . . .
C16 C 1.02133(18) 0.0721(2) 0.85003(17) 0.0314(6) Uani 1 1 d . U . . .
H16 H 1.0749 0.0478 0.8688 0.038 Uiso 1 1 calc R . . . .
C17 C 0.99368(17) 0.0436(2) 0.77779(17) 0.0292(6) Uani 1 1 d . U . . .
H17 H 1.0284 0.0009 0.7464 0.035 Uiso 1 1 calc R . . . .
C18 C 0.91382(16) 0.0783(2) 0.75118(15) 0.0217(5) Uani 1 1 d . U . . .
C24 C 0.89519(18) -0.1050(2) 0.64914(16) 0.0281(6) Uani 1 1 d . U . . .
H24 H 0.9573 -0.1137 0.6441 0.034 Uiso 1 1 calc R . . . .
C23 C 0.85157(19) -0.1588(2) 0.57987(17) 0.0327(7) Uani 1 1 d . U . . .
H23A H 0.7904 -0.1528 0.5839 0.049 Uiso 1 1 calc GR . . . .
H23B H 0.8675 -0.2368 0.5775 0.049 Uiso 1 1 calc GR . . . .
H23C H 0.8689 -0.1213 0.5339 0.049 Uiso 1 1 calc GR . . . .
C22 C 0.87066(19) -0.1655(2) 0.72043(17) 0.0329(7) Uani 1 1 d . U . . .
H22A H 0.8815 -0.2446 0.7146 0.049 Uiso 1 1 calc GR . . . .
H22B H 0.8107 -0.1538 0.7289 0.049 Uiso 1 1 calc GR . . . .
H22C H 0.9040 -0.1372 0.7638 0.049 Uiso 1 1 calc GR . . . .
C21 C 0.95328(18) 0.1111(2) 0.59613(16) 0.0288(6) Uani 1 1 d . U . . .
H21 H 1.0064 0.0675 0.6026 0.035 Uiso 1 1 calc R . . . .
C20 C 0.92661(19) 0.1087(3) 0.51211(16) 0.0345(7) Uani 1 1 d . U . . .
H20A H 0.9152 0.0324 0.4966 0.052 Uiso 1 1 calc GR . . . .
H20B H 0.9719 0.1389 0.4821 0.052 Uiso 1 1 calc GR . . . .
H20C H 0.8756 0.1531 0.5039 0.052 Uiso 1 1 calc GR . . . .
C19 C 0.9725(2) 0.2299(3) 0.62068(17) 0.0354(7) Uani 1 1 d . U . . .
H19A H 0.9217 0.2750 0.6136 0.053 Uiso 1 1 calc GR . . . .
H19B H 1.0174 0.2598 0.5900 0.053 Uiso 1 1 calc GR . . . .
H19C H 0.9908 0.2307 0.6741 0.053 Uiso 1 1 calc GR . . . .
C25 C 0.66912(16) 0.1412(2) 0.81459(15) 0.0213(5) Uani 1 1 d . U . . .
C26 C 0.66578(17) 0.1607(2) 0.89203(15) 0.0247(6) Uani 1 1 d . U . . .
H26 H 0.7100 0.2008 0.9168 0.030 Uiso 1 1 calc R . . . .
C27 C 0.59933(18) 0.1227(2) 0.93383(15) 0.0266(6) Uani 1 1 d . U . . .
H27 H 0.5987 0.1360 0.9867 0.032 Uiso 1 1 calc R . . . .
C28 C 0.53408(17) 0.0656(2) 0.89820(15) 0.0262(6) Uani 1 1 d . U . . .
H28 H 0.4888 0.0390 0.9268 0.031 Uiso 1 1 calc R . . . .
C29 C 0.53455(17) 0.0471(2) 0.82092(15) 0.0245(5) Uani 1 1 d . U . . .
H29 H 0.4890 0.0091 0.7965 0.029 Uiso 1 1 calc R . . . .
C30 C 0.60172(16) 0.0840(2) 0.77884(14) 0.0198(5) Uani 1 1 d . U . . .
C34 C 0.56779(17) -0.0785(2) 0.66200(16) 0.0252(6) Uani 1 1 d . U . . .
H34 H 0.5115 -0.0807 0.6856 0.030 Uiso 0.876(6) 1 calc R . P A 1
H34A H 0.5864 -0.0910 0.6092 0.030 Uiso 0.124(6) 1 calc R . P A 2
C31 C 0.62211(18) -0.1649(2) 0.70243(17) 0.0298(6) Uani 1 1 d . U . . .
H31A H 0.6767 -0.1695 0.6785 0.045 Uiso 1 1 calc GR . . . .
H31B H 0.5939 -0.2367 0.6992 0.045 Uiso 1 1 calc GR . . . .
H31C H 0.6307 -0.1441 0.7557 0.045 Uiso 1 1 calc GR . . . .
C33 C 0.5536(2) -0.1094(3) 0.58005(19) 0.0342(9) Uani 0.876(6) 1 d . U P A 1
H33A H 0.5189 -0.0529 0.5546 0.051 Uiso 0.876(6) 1 calc GR . P A 1
H33B H 0.5248 -0.1807 0.5766 0.051 Uiso 0.876(6) 1 calc GR . P A 1
H33C H 0.6080 -0.1146 0.5557 0.051 Uiso 0.876(6) 1 calc GR . P A 1
C38 C 0.52414(17) 0.1517(2) 0.63390(15) 0.0243(6) Uani 1 1 d . U . . .
H38 H 0.5306 0.1503 0.5779 0.029 Uiso 0.885(6) 1 calc R . P B 1
H38A H 0.4685 0.1239 0.6506 0.029 Uiso 0.115(6) 1 calc R . P B 2
C36 C 0.53495(17) 0.2708(2) 0.65922(16) 0.0276(6) Uani 1 1 d . U . . .
H36A H 0.5298 0.2754 0.7142 0.041 Uiso 1 1 calc GR . . . .
H36B H 0.4914 0.3165 0.6343 0.041 Uiso 1 1 calc GR . . . .
H36C H 0.5906 0.2974 0.6455 0.041 Uiso 1 1 calc GR . . . .
C35 C 0.4347(2) 0.1108(3) 0.6490(2) 0.0319(9) Uani 0.885(6) 1 d . U P B 1
H35A H 0.4273 0.0364 0.6282 0.048 Uiso 0.885(6) 1 calc GR . P B 1
H35B H 0.3935 0.1607 0.6248 0.048 Uiso 0.885(6) 1 calc GR . P B 1
H35C H 0.4265 0.1092 0.7036 0.048 Uiso 0.885(6) 1 calc GR . P B 1
C32 C 0.4738(13) -0.0856(19) 0.6474(13) 0.029(6) Uani 0.124(6) 1 d . U P A 2
H32A H 0.4448 -0.0644 0.6933 0.043 Uiso 0.124(6) 1 calc GR . P A 2
H32B H 0.4584 -0.1614 0.6335 0.043 Uiso 0.124(6) 1 calc GR . P A 2
H32C H 0.4571 -0.0356 0.6061 0.043 Uiso 0.124(6) 1 calc GR . P A 2
C37 C 0.5226(15) 0.158(2) 0.5490(12) 0.025(6) Uani 0.115(6) 1 d . U P B 2
H37A H 0.5754 0.1901 0.5324 0.038 Uiso 0.115(6) 1 calc GR . P B 2
H37B H 0.4751 0.2034 0.5312 0.038 Uiso 0.115(6) 1 calc GR . P B 2
H37C H 0.5164 0.0832 0.5279 0.038 Uiso 0.115(6) 1 calc GR . P B 2

loop_
_atom_site_aniso_label
_atom_site_aniso_U_11
_atom_site_aniso_U_22
_atom_site_aniso_U_33
_atom_site_aniso_U_23
_atom_site_aniso_U_13
_atom_site_aniso_U_12
Fe1 0.0205(2) 0.01785(19) 0.0178(2) -0.00180(15) 0.00065(15) -0.00039(16)
S1 0.0293(3) 0.0192(3) 0.0177(3) -0.0012(2) -0.0013(2) 0.0002(3)
P1 0.0206(3) 0.0213(3) 0.0209(3) -0.0022(2) 0.0019(2) -0.0003(3)
P2 0.0198(3) 0.0177(3) 0.0177(3) -0.0009(2) -0.0009(2) -0.0010(2)
Si1 0.0203(3) 0.0198(3) 0.0168(3) -0.0018(3) -0.0002(3) -0.0009(3)
N1 0.0297(12) 0.0212(11) 0.0299(13) 0.0008(10) 0.0057(10) -0.0018(10)
N2 0.0478(17) 0.0398(15) 0.0272(14) -0.0030(11) -0.0003(12) -0.0079(13)
C1 0.0312(15) 0.0209(13) 0.0285(15) 0.0007(11) -0.0003(11) -0.0039(11)
C2 0.0512(19) 0.0297(16) 0.0296(16) -0.0010(12) 0.0027(14) -0.0066(14)
C3 0.074(3) 0.0296(16) 0.0267(16) 0.0053(12) -0.0110(16) 0.0011(16)
C4 0.052(2) 0.0271(16) 0.0391(18) -0.0019(13) -0.0160(15) 0.0070(14)
C5 0.0321(15) 0.0267(14) 0.0317(16) -0.0022(12) -0.0062(12) 0.0010(12)
C6 0.0285(14) 0.0172(12) 0.0275(14) -0.0018(10) -0.0041(11) -0.0043(11)
C7 0.0178(12) 0.0221(13) 0.0241(13) -0.0011(10) 0.0013(10) -0.0021(10)
C8 0.0270(14) 0.0192(12) 0.0307(15) -0.0021(11) 0.0023(11) -0.0027(11)
C9 0.0400(16) 0.0255(14) 0.0276(15) -0.0093(11) 0.0046(12) -0.0023(13)
C10 0.0395(16) 0.0262(14) 0.0197(13) -0.0039(11) 0.0014(11) -0.0011(12)
C11 0.0241(13) 0.0252(13) 0.0200(13) -0.0034(10) 0.0031(10) -0.0042(11)
C12 0.0203(12) 0.0194(12) 0.0232(13) -0.0034(10) -0.0002(10) -0.0014(10)
C13 0.0234(13) 0.0228(13) 0.0202(13) 0.0020(10) -0.0007(10) -0.0025(11)
C14 0.0277(14) 0.0356(16) 0.0237(14) -0.0049(12) 0.0012(11) -0.0046(12)
C15 0.0286(15) 0.0400(17) 0.0232(14) -0.0003(12) -0.0051(11) -0.0077(13)
C16 0.0208(13) 0.0362(16) 0.0367(16) 0.0059(13) -0.0063(12) -0.0002(12)
C17 0.0213(13) 0.0318(15) 0.0343(16) -0.0016(12) -0.0002(11) 0.0000(12)
C18 0.0221(13) 0.0210(12) 0.0221(13) 0.0014(10) 0.0014(10) -0.0028(10)
C24 0.0246(14) 0.0257(14) 0.0341(16) -0.0044(12) 0.0018(11) 0.0045(11)
C23 0.0353(16) 0.0261(14) 0.0367(17) -0.0092(12) 0.0032(13) 0.0022(13)
C22 0.0349(16) 0.0228(14) 0.0405(17) 0.0024(12) -0.0056(13) 0.0030(12)
C21 0.0246(14) 0.0342(15) 0.0278(15) -0.0006(12) 0.0046(11) -0.0020(12)
C20 0.0363(17) 0.0397(17) 0.0282(15) 0.0013(13) 0.0099(12) -0.0010(14)
C19 0.0350(16) 0.0398(17) 0.0314(16) 0.0025(13) 0.0027(13) -0.0142(14)
C25 0.0230(13) 0.0178(12) 0.0231(13) 0.0001(10) -0.0013(10) 0.0020(10)
C26 0.0259(13) 0.0276(14) 0.0207(13) -0.0014(10) 0.0007(10) -0.0003(11)
C27 0.0285(14) 0.0312(15) 0.0201(13) -0.0004(11) 0.0019(11) 0.0044(12)
C28 0.0260(13) 0.0277(14) 0.0253(14) 0.0033(11) 0.0061(11) 0.0009(11)
C29 0.0212(12) 0.0254(13) 0.0269(14) -0.0006(11) 0.0015(10) -0.0036(11)
C30 0.0225(12) 0.0177(12) 0.0192(12) 0.0015(9) -0.0014(10) 0.0005(10)
C34 0.0239(13) 0.0220(13) 0.0294(15) -0.0052(11) -0.0002(11) -0.0012(11)
C31 0.0295(15) 0.0211(13) 0.0388(17) 0.0019(12) 0.0048(12) -0.0010(12)
C33 0.050(2) 0.0240(17) 0.0277(18) -0.0050(13) -0.0053(15) -0.0066(15)
C38 0.0247(13) 0.0267(14) 0.0213(13) 0.0025(10) -0.0031(10) 0.0031(11)
C36 0.0240(13) 0.0248(14) 0.0339(16) 0.0032(11) 0.0020(11) 0.0047(11)
C35 0.0239(17) 0.0306(18) 0.040(2) 0.0053(14) -0.0091(14) 0.0009(14)
C32 0.020(11) 0.035(13) 0.031(12) 0.010(9) -0.008(9) -0.008(9)
C37 0.031(12) 0.031(13) 0.014(6) 0.004(6) -0.003(6) -0.003(10)

loop_
_atom_type_symbol
_atom_type_description
_atom_type_scat_dispersion_real
_atom_type_scat_dispersion_imag
_atom_type_scat_source
C C 0.0181 0.0091 'International Tables Vol C Tables 4.2.6.8 and 6.1.1.4'
H H 0.0000 0.0000 'International Tables Vol C Tables 4.2.6.8 and 6.1.1.4'
Fe Fe -1.1336 3.1974 'International Tables Vol C Tables 4.2.6.8 and 6.1.1.4'
N N 0.0311 0.0180 'International Tables Vol C Tables 4.2.6.8 and 6.1.1.4'
P P 0.2955 0.4335 'International Tables Vol C Tables 4.2.6.8 and 6.1.1.4'
S S 0.3331 0.5567 'International Tables Vol C Tables 4.2.6.8 and 6.1.1.4'
Si Si 0.2541 0.3302 'International Tables Vol C Tables 4.2.6.8 and 6.1.1.4'

loop_
_geom_angle_atom_site_label_1
_geom_angle_atom_site_label_2
_geom_angle_atom_site_label_3
_geom_angle
S1 Fe1 H 174.6(14)
S1 Fe1 P1 106.98(3)
S1 Fe1 P2 111.19(3)
S1 Fe1 Si1 86.35(3)
P1 Fe1 H 69.3(14)
P1 Fe1 P2 138.70(3)
P1 Fe1 Si1 83.76(3)
P2 Fe1 H 71.4(14)
P2 Fe1 Si1 83.48(3)
Si1 Fe1 H 89.3(14)
N1 Fe1 H 95.0(14)
N1 Fe1 S1 89.46(7)
N1 Fe1 P1 98.44(8)
N1 Fe1 P2 97.12(7)
N1 Fe1 Si1 175.70(7)
C12 S1 Fe1 111.27(9)
C18 P1 Fe1 113.29(9)
C18 P1 C24 101.93(12)
C18 P1 C21 101.33(12)
C24 P1 Fe1 118.07(9)
C24 P1 C21 103.73(13)
C21 P1 Fe1 116.23(10)
C30 P2 Fe1 112.64(9)
C30 P2 C34 103.07(12)
C30 P2 C38 104.38(12)
C34 P2 Fe1 118.13(9)
C34 P2 C38 102.79(12)
C38 P2 Fe1 114.24(9)
C11 Si1 Fe1 108.27(8)
C11 Si1 C13 107.10(12)
C11 Si1 C25 109.69(11)
C13 Si1 Fe1 111.28(9)
C25 Si1 Fe1 110.85(8)
C25 Si1 C13 109.56(11)
N2 N1 Fe1 177.3(2)
C2 C1 H1 119.7
C2 C1 C6 120.7(3)
C6 C1 H1 119.7
C1 C2 H2 119.7
C3 C2 C1 120.6(3)
C3 C2 H2 119.7
C2 C3 H3 120.3
C2 C3 C4 119.3(3)
C4 C3 H3 120.3
C3 C4 H4 119.9
C5 C4 C3 120.2(3)
C5 C4 H4 119.9
C4 C5 H5 119.5
C4 C5 C6 121.1(3)
C6 C5 H5 119.5
C1 C6 C7 123.0(2)
C5 C6 C1 118.0(3)
C5 C6 C7 118.8(3)
C8 C7 C6 117.2(2)
C8 C7 C12 117.4(2)
C12 C7 C6 125.4(2)
C7 C8 H8 118.9
C9 C8 C7 122.2(3)
C9 C8 H8 118.9
C8 C9 H9 120.3
C10 C9 C8 119.4(3)
C10 C9 H9 120.3
C9 C10 H10 119.6
C9 C10 C11 120.8(3)
C11 C10 H10 119.6
C10 C11 Si1 125.0(2)
C10 C11 C12 119.4(2)
C12 C11 Si1 115.56(19)
C7 C12 S1 120.8(2)
C11 C12 S1 118.35(19)
C11 C12 C7 120.8(2)
C14 C13 Si1 127.1(2)
C18 C13 Si1 114.70(19)
C18 C13 C14 118.2(2)
C13 C14 H14 119.6
C15 C14 C13 120.9(3)
C15 C14 H14 119.6
C14 C15 H15 119.8
C14 C15 C16 120.4(3)
C16 C15 H15 119.8
C15 C16 H16 119.9
C17 C16 C15 120.2(3)
C17 C16 H16 119.9
C16 C17 H17 120.3
C16 C17 C18 119.4(3)
C18 C17 H17 120.3
C13 C18 P1 116.4(2)
C13 C18 C17 121.0(2)
C17 C18 P1 122.6(2)
P1 C24 H24 107.7
C23 C24 P1 112.7(2)
C23 C24 H24 107.7
C22 C24 P1 111.2(2)
C22 C24 H24 107.7
C22 C24 C23 109.6(2)
C24 C23 H23A 109.5
C24 C23 H23B 109.5
C24 C23 H23C 109.5
H23A C23 H23B 109.5
H23A C23 H23C 109.5
H23B C23 H23C 109.5
C24 C22 H22A 109.5
C24 C22 H22B 109.5
C24 C22 H22C 109.5
H22A C22 H22B 109.5
H22A C22 H22C 109.5
H22B C22 H22C 109.5
P1 C21 H21 107.8
C20 C21 P1 111.7(2)
C20 C21 H21 107.8
C19 C21 P1 111.8(2)
C19 C21 H21 107.8
C19 C21 C20 109.8(2)
C21 C20 H20A 109.5
C21 C20 H20B 109.5
C21 C20 H20C 109.5
H20A C20 H20B 109.5
H20A C20 H20C 109.5
H20B C20 H20C 109.5
C21 C19 H19A 109.5
C21 C19 H19B 109.5
C21 C19 H19C 109.5
H19A C19 H19B 109.5
H19A C19 H19C 109.5
H19B C19 H19C 109.5
C26 C25 Si1 126.9(2)
C26 C25 C30 118.2(2)
C30 C25 Si1 114.97(19)
C25 C26 H26 119.2
C27 C26 C25 121.5(3)
C27 C26 H26 119.2
C26 C27 H27 120.1
C28 C27 C26 119.7(3)
C28 C27 H27 120.1
C27 C28 H28 119.9
C27 C28 C29 120.2(3)
C29 C28 H28 119.9
C28 C29 H29 119.9
C28 C29 C30 120.2(2)
C30 C29 H29 119.9
C25 C30 P2 115.67(19)
C29 C30 P2 124.2(2)
C29 C30 C25 120.2(2)
P2 C34 H34 106.7
P2 C34 H34A 98.9
C31 C34 P2 112.17(19)
C31 C34 H34 106.7
C31 C34 H34A 98.9
C33 C34 P2 113.9(2)
C33 C34 H34 106.7
C33 C34 C31 110.2(2)
C32 C34 P2 115.0(9)
C32 C34 H34A 98.9
C32 C34 C31 125.7(9)
C34 C31 H31A 109.5
C34 C31 H31B 109.5
C34 C31 H31C 109.5
H31A C31 H31B 109.5
H31A C31 H31C 109.5
H31B C31 H31C 109.5
C34 C33 H33A 109.5
C34 C33 H33B 109.5
C34 C33 H33C 109.5
H33A C33 H33B 109.5
H33A C33 H33C 109.5
H33B C33 H33C 109.5
P2 C38 H38 107.1
P2 C38 H38A 109.0
C36 C38 P2 110.53(18)
C36 C38 H38 107.1
C36 C38 H38A 109.0
C36 C38 C35 110.6(2)
C35 C38 P2 114.1(2)
C35 C38 H38 107.1
C37 C38 P2 114.8(10)
C37 C38 H38A 109.0
C37 C38 C36 104.3(10)
C38 C36 H36A 109.5
C38 C36 H36B 109.5
C38 C36 H36C 109.5
H36A C36 H36B 109.5
H36A C36 H36C 109.5
H36B C36 H36C 109.5
C38 C35 H35A 109.5
C38 C35 H35B 109.5
C38 C35 H35C 109.5
H35A C35 H35B 109.5
H35A C35 H35C 109.5
H35B C35 H35C 109.5
C34 C32 H32A 109.5
C34 C32 H32B 109.5
C34 C32 H32C 109.5
H32A C32 H32B 109.5
H32A C32 H32C 109.5
H32B C32 H32C 109.5
C38 C37 H37A 109.5
C38 C37 H37B 109.5
C38 C37 H37C 109.5
H37A C37 H37B 109.5
H37A C37 H37C 109.5
H37B C37 H37C 109.5

loop_
_geom_bond_atom_site_label_1
_geom_bond_atom_site_label_2
_geom_bond_distance
Fe1 H 1.54(4)
Fe1 S1 2.2185(7)
Fe1 P1 2.2422(8)
Fe1 P2 2.2540(8)
Fe1 Si1 2.2594(8)
Fe1 N1 1.882(2)
S1 C12 1.789(3)
P1 C18 1.829(3)
P1 C24 1.870(3)
P1 C21 1.872(3)
P2 C30 1.834(3)
P2 C34 1.863(3)
P2 C38 1.869(3)
Si1 C11 1.883(3)
Si1 C13 1.898(3)
Si1 C25 1.897(3)
N1 N2 1.077(3)
C1 H1 0.9500
C1 C2 1.388(4)
C1 C6 1.394(4)
C2 H2 0.9500
C2 C3 1.376(5)
C3 H3 0.9500
C3 C4 1.385(5)
C4 H4 0.9500
C4 C5 1.383(4)
C5 H5 0.9500
C5 C6 1.390(4)
C6 C7 1.491(4)
C7 C8 1.402(4)
C7 C12 1.414(4)
C8 H8 0.9500
C8 C9 1.384(4)
C9 H9 0.9500
C9 C10 1.384(4)
C10 H10 0.9500
C10 C11 1.396(4)
C11 C12 1.400(4)
C13 C14 1.400(4)
C13 C18 1.396(4)
C14 H14 0.9500
C14 C15 1.381(4)
C15 H15 0.9500
C15 C16 1.387(4)
C16 H16 0.9500
C16 C17 1.381(4)
C17 H17 0.9500
C17 C18 1.404(4)
C24 H24 1.0000
C24 C23 1.534(4)
C24 C22 1.521(4)
C23 H23A 0.9800
C23 H23B 0.9800
C23 H23C 0.9800
C22 H22A 0.9800
C22 H22B 0.9800
C22 H22C 0.9800
C21 H21 1.0000
C21 C20 1.532(4)
C21 C19 1.532(4)
C20 H20A 0.9800
C20 H20B 0.9800
C20 H20C 0.9800
C19 H19A 0.9800
C19 H19B 0.9800
C19 H19C 0.9800
C25 C26 1.393(4)
C25 C30 1.408(3)
C26 H26 0.9500
C26 C27 1.388(4)
C27 H27 0.9500
C27 C28 1.382(4)
C28 H28 0.9500
C28 C29 1.386(4)
C29 H29 0.9500
C29 C30 1.396(3)
C34 H34 1.0000
C34 H34A 1.0000
C34 C31 1.521(4)
C34 C33 1.507(4)
C34 C32 1.51(2)
C31 H31A 0.9800
C31 H31B 0.9800
C31 H31C 0.9800
C33 H33A 0.9800
C33 H33B 0.9800
C33 H33C 0.9800
C38 H38 1.0000
C38 H38A 1.0000
C38 C36 1.521(4)
C38 C35 1.537(4)
C38 C37 1.50(2)
C36 H36A 0.9800
C36 H36B 0.9800
C36 H36C 0.9800
C35 H35A 0.9800
C35 H35B 0.9800
C35 H35C 0.9800
C32 H32A 0.9800
C32 H32B 0.9800
C32 H32C 0.9800
C37 H37A 0.9800
C37 H37B 0.9800
C37 H37C 0.9800
